data_4345927
loop_
_publ_author_name
'Gupta, Arvind Kumar'
'Akkarasamiyo, Sunisa'
'Orthaber, Andreas'

_publ_section_title
;
 Rich Coordination Chemistry of \p-Acceptor Dibenzoarsole Ligands.
;
_journal_issue 8
_journal_name_full 'Inorganic chemistry'
_journal_page_first 4505
_journal_page_last 4512
_journal_paper_doi 10.1021/acs.inorgchem.7b00100
_journal_volume 56
_journal_year 2017
_chemical_formula_sum 'C36 H24 As2 Cl2 Pt'
_chemical_formula_weight 872.38
_space_group_crystal_system monoclinic
_space_group_IT_number 15
_space_group_name_Hall '-C 2yc'
_space_group_name_H-M_alt 'C 1 2/c 1'
_symmetry_space_group_name_Hall '-C 2yc'
_symmetry_space_group_name_H-M 'C 1 2/c 1'
_atom_sites_solution_hydrogens geom
_audit_creation_method SHELXL-2014/7
_cell_angle_alpha 90
_cell_angle_beta 104.462(2)
_cell_angle_gamma 90
_cell_formula_units_Z 4
_cell_length_a 14.1453(13)
_cell_length_b 10.4565(10)
_cell_length_c 20.0092(18)
_cell_measurement_reflns_used 4344
_cell_measurement_temperature 100(2)
_cell_measurement_theta_max 27.04
_cell_measurement_theta_min 2.45
_cell_volume 2865.8(5)
_computing_cell_refinement 'Bruker SAINT'
_computing_data_collection 'Bruker APEX2'
_computing_data_reduction 'Bruker SAINT'
_computing_molecular_graphics 'Bruker SHELXTL'
_computing_publication_material 'Bruker SHELXTL'
_computing_structure_refinement 'SHELXL-2014/7 (Sheldrick, 2014)'
_computing_structure_solution 'SHELXS-97 (Sheldrick 2008)'
_diffrn_ambient_temperature 100(2)
_diffrn_measured_fraction_theta_full 1.000
_diffrn_measured_fraction_theta_max 0.988
_diffrn_measurement_device_type 'Bruker APEX-II CCD'
_diffrn_measurement_method '\f and \w scans'
_diffrn_radiation_type MoK\a
_diffrn_radiation_wavelength 0.71073
_diffrn_reflns_av_R_equivalents 0.0781
_diffrn_reflns_av_unetI/netI 0.0482
_diffrn_reflns_Laue_measured_fraction_full 1.000
_diffrn_reflns_Laue_measured_fraction_max 0.988
_diffrn_reflns_limit_h_max 18
_diffrn_reflns_limit_h_min -18
_diffrn_reflns_limit_k_max 13
_diffrn_reflns_limit_k_min -13
_diffrn_reflns_limit_l_max 25
_diffrn_reflns_limit_l_min -25
_diffrn_reflns_number 26296
_diffrn_reflns_point_group_measured_fraction_full 1.000
_diffrn_reflns_point_group_measured_fraction_max 0.988
_diffrn_reflns_theta_full 25.242
_diffrn_reflns_theta_max 27.337
_diffrn_reflns_theta_min 2.102
_exptl_absorpt_coefficient_mu 7.401
_exptl_absorpt_correction_T_max 0.7455
_exptl_absorpt_correction_T_min 0.4321
_exptl_absorpt_correction_type multi-scan
_exptl_absorpt_process_details SADABS
_exptl_crystal_colour colorless
_exptl_crystal_density_diffrn 2.022
_exptl_crystal_description plate
_exptl_crystal_F_000 1672
_exptl_crystal_size_max 0.19
_exptl_crystal_size_mid 0.18
_exptl_crystal_size_min 0.12
_refine_diff_density_max 1.285
_refine_diff_density_min -0.928
_refine_diff_density_rms 0.148
_refine_ls_extinction_method none
_refine_ls_goodness_of_fit_ref 1.027
_refine_ls_hydrogen_treatment constr
_refine_ls_matrix_type full
_refine_ls_number_parameters 186
_refine_ls_number_reflns 3209
_refine_ls_number_restraints 0
_refine_ls_restrained_S_all 1.027
_refine_ls_R_factor_all 0.0395
_refine_ls_R_factor_gt 0.0295
_refine_ls_shift/su_max 0.002
_refine_ls_shift/su_mean 0.000
_refine_ls_structure_factor_coef Fsqd
_refine_ls_weighting_details 'w=1/[\s^2^(Fo^2^)+(0.0261P)^2^+1.0570P] where P=(Fo^2^+2Fc^2^)/3'
_refine_ls_weighting_scheme calc
_refine_ls_wR_factor_gt 0.0620
_refine_ls_wR_factor_ref 0.0649
_reflns_Friedel_coverage 0.000
_reflns_number_gt 2704
_reflns_number_total 3209
_reflns_threshold_expression 'I > 2\s(I)'
_cod_data_source_file ic7b00100_si_002.cif
_cod_data_source_block 08
_cod_depositor_comments 'Adding full bibliography for 4345925--4345927.cif.'
_cod_database_code 4345927
_shelx_shelxl_version_number 2014/7
_shelx_space_group_comment
;
The symmetry employed for this shelxl refinement is uniquely defined
by the following loop, which should always be used as a source of
symmetry information in preference to the above space-group names.
They are only intended as comments.
;

loop_
_space_group_symop_operation_xyz
'x, y, z'
'-x, y, -z+1/2'
'x+1/2, y+1/2, z'
'-x+1/2, y+1/2, -z+1/2'
'-x, -y, -z'
'x, -y, z-1/2'
'-x+1/2, -y+1/2, -z'
'x+1/2, -y+1/2, z-1/2'

loop_
_atom_site_label
_atom_site_type_symbol
_atom_site_fract_x
_atom_site_fract_y
_atom_site_fract_z
_atom_site_U_iso_or_equiv
_atom_site_adp_type
_atom_site_occupancy
_atom_site_site_symmetry_order
_atom_site_calc_flag
_atom_site_refinement_flags_posn
_atom_site_refinement_flags_adp
_atom_site_refinement_flags_occupancy
Pt1 Pt 0.5000 0.81808(2) 0.7500 0.01246(8) Uani 1 2 d S T P
As1 As 0.49189(3) 0.66140(4) 0.66535(2) 0.01330(11) Uani 1 1 d . . .
Cl1 Cl 0.51729(8) 0.97564(10) 0.83445(5) 0.0210(2) Uani 1 1 d . . .
C1 C 0.3654(3) 0.6076(4) 0.6115(2) 0.0141(9) Uani 1 1 d . . .
C2 C 0.2830(3) 0.5787(4) 0.6331(2) 0.0202(10) Uani 1 1 d . . .
H2 H 0.2864 0.5721 0.6809 0.024 Uiso 1 1 calc R U .
C3 C 0.1953(3) 0.5593(4) 0.5851(2) 0.0222(10) Uani 1 1 d . . .
H3 H 0.1380 0.5403 0.5998 0.027 Uiso 1 1 calc R U .
C4 C 0.1914(3) 0.5676(4) 0.5152(2) 0.0250(10) Uani 1 1 d . . .
H4 H 0.1313 0.5532 0.4822 0.030 Uiso 1 1 calc R U .
C5 C 0.2733(3) 0.5963(4) 0.4932(2) 0.0217(10) Uani 1 1 d . . .
H5 H 0.2697 0.6008 0.4452 0.026 Uiso 1 1 calc R U .
C6 C 0.3619(3) 0.6188(4) 0.5411(2) 0.0177(9) Uani 1 1 d . . .
C7 C 0.4525(3) 0.6647(3) 0.5241(2) 0.0175(10) Uani 1 1 d . . .
C8 C 0.5271(3) 0.7011(4) 0.5809(2) 0.0169(9) Uani 1 1 d . . .
C9 C 0.6124(3) 0.7557(4) 0.5719(2) 0.0224(10) Uani 1 1 d . . .
H9 H 0.6622 0.7826 0.6106 0.027 Uiso 1 1 calc R U .
C10 C 0.6238(3) 0.7703(4) 0.5051(2) 0.0266(11) Uani 1 1 d . . .
H10 H 0.6818 0.8074 0.4979 0.032 Uiso 1 1 calc R U .
C11 C 0.5508(4) 0.7310(4) 0.4493(2) 0.0266(11) Uani 1 1 d . . .
H11 H 0.5598 0.7389 0.4040 0.032 Uiso 1 1 calc R U .
C12 C 0.4655(4) 0.6807(4) 0.4584(3) 0.0253(11) Uani 1 1 d . . .
H12 H 0.4151 0.6568 0.4195 0.030 Uiso 1 1 calc R U .
C13 C 0.5743(3) 0.5125(4) 0.6998(2) 0.0155(9) Uani 1 1 d . . .
C14 C 0.5469(3) 0.4168(4) 0.7394(2) 0.0173(9) Uani 1 1 d . . .
C15 C 0.6101(3) 0.3126(4) 0.7590(2) 0.0244(10) Uani 1 1 d . . .
H15 H 0.5912 0.2438 0.7838 0.029 Uiso 1 1 calc R U .
C16 C 0.7000(3) 0.3079(4) 0.7427(2) 0.0270(11) Uani 1 1 d . . .
H16 H 0.7422 0.2369 0.7567 0.032 Uiso 1 1 calc R U .
C17 C 0.7275(3) 0.4047(4) 0.7067(2) 0.0253(11) Uani 1 1 d . . .
H17 H 0.7900 0.4033 0.6972 0.030 Uiso 1 1 calc R U .
C18 C 0.6640(3) 0.5064(4) 0.6834(2) 0.0193(9) Uani 1 1 d . . .
H18 H 0.6822 0.5719 0.6562 0.023 Uiso 1 1 calc R U .

loop_
_atom_site_aniso_label
_atom_site_aniso_U_11
_atom_site_aniso_U_22
_atom_site_aniso_U_33
_atom_site_aniso_U_23
_atom_site_aniso_U_13
_atom_site_aniso_U_12
Pt1 0.01169(11) 0.01367(12) 0.01253(14) 0.000 0.00397(9) 0.000
As1 0.0136(2) 0.0147(2) 0.0118(3) 0.00018(17) 0.00337(19) 0.00025(15)
Cl1 0.0297(6) 0.0178(5) 0.0166(6) -0.0045(4) 0.0083(5) -0.0019(4)
C1 0.014(2) 0.015(2) 0.011(2) -0.0012(18) -0.0006(18) 0.0027(16)
C2 0.019(2) 0.020(2) 0.020(3) 0.001(2) 0.0025(19) 0.0032(17)
C3 0.013(2) 0.023(2) 0.027(3) 0.000(2) -0.0008(19) -0.0006(17)
C4 0.021(2) 0.024(2) 0.025(3) 0.001(2) -0.004(2) -0.0001(18)
C5 0.027(2) 0.021(2) 0.014(2) -0.001(2) 0.000(2) 0.0004(18)
C6 0.024(2) 0.014(2) 0.017(3) -0.0001(19) 0.007(2) 0.0006(17)
C7 0.027(2) 0.010(2) 0.014(2) -0.0006(17) 0.003(2) 0.0032(16)
C8 0.021(2) 0.015(2) 0.018(2) 0.0027(19) 0.0108(19) 0.0031(17)
C9 0.028(2) 0.022(2) 0.018(3) 0.002(2) 0.008(2) 0.0017(19)
C10 0.033(3) 0.021(2) 0.031(3) 0.006(2) 0.019(2) 0.002(2)
C11 0.041(3) 0.025(2) 0.018(3) 0.002(2) 0.015(2) 0.001(2)
C12 0.034(3) 0.025(2) 0.016(3) 0.002(2) 0.006(2) 0.004(2)
C13 0.017(2) 0.017(2) 0.011(2) -0.0015(18) 0.0020(17) 0.0034(16)
C14 0.023(2) 0.018(2) 0.009(2) -0.0032(18) -0.0006(18) 0.0000(17)
C15 0.036(3) 0.019(2) 0.017(3) 0.000(2) 0.006(2) 0.008(2)
C16 0.034(3) 0.028(3) 0.015(3) -0.002(2) 0.000(2) 0.018(2)
C17 0.020(2) 0.040(3) 0.016(3) -0.005(2) 0.002(2) 0.011(2)
C18 0.018(2) 0.024(2) 0.014(2) -0.004(2) 0.0023(18) -0.0002(17)

loop_
_atom_type_symbol
_atom_type_description
_atom_type_scat_dispersion_real
_atom_type_scat_dispersion_imag
_atom_type_scat_source
C C 0.0033 0.0016 'International Tables Vol C Tables 4.2.6.8 and 6.1.1.4'
H H 0.0000 0.0000 'International Tables Vol C Tables 4.2.6.8 and 6.1.1.4'
Cl Cl 0.1484 0.1585 'International Tables Vol C Tables 4.2.6.8 and 6.1.1.4'
As As 0.0499 2.0058 'International Tables Vol C Tables 4.2.6.8 and 6.1.1.4'
Pt Pt -1.7033 8.3905 'International Tables Vol C Tables 4.2.6.8 and 6.1.1.4'

loop_
_geom_angle_atom_site_label_1
_geom_angle_atom_site_label_2
_geom_angle_atom_site_label_3
_geom_angle
_geom_angle_site_symmetry_1
_geom_angle_site_symmetry_3
Cl1 Pt1 Cl1 89.94(5) 2_656 .
Cl1 Pt1 As1 176.79(3) 2_656 2_656
Cl1 Pt1 As1 89.59(3) . 2_656
Cl1 Pt1 As1 89.59(3) 2_656 .
Cl1 Pt1 As1 176.79(3) . .
As1 Pt1 As1 91.06(2) 2_656 .
C8 As1 C1 88.84(18) . .
C8 As1 C13 102.62(16) . .
C1 As1 C13 110.59(17) . .
C8 As1 Pt1 120.57(12) . .
C1 As1 Pt1 118.69(11) . .
C13 As1 Pt1 112.56(12) . .
C2 C1 C6 120.9(4) . .
C2 C1 As1 129.1(3) . .
C6 C1 As1 109.4(3) . .
C1 C2 C3 120.0(4) . .
C1 C2 H2 120.0 . .
C3 C2 H2 120.0 . .
C2 C3 C4 119.6(4) . .
C2 C3 H3 120.2 . .
C4 C3 H3 120.2 . .
C5 C4 C3 120.9(4) . .
C5 C4 H4 119.6 . .
C3 C4 H4 119.6 . .
C4 C5 C6 120.1(4) . .
C4 C5 H5 119.9 . .
C6 C5 H5 119.9 . .
C5 C6 C1 118.6(4) . .
C5 C6 C7 125.1(4) . .
C1 C6 C7 116.2(4) . .
C12 C7 C8 119.2(4) . .
C12 C7 C6 125.8(4) . .
C8 C7 C6 114.8(4) . .
C9 C8 C7 120.7(4) . .
C9 C8 As1 128.9(4) . .
C7 C8 As1 110.4(3) . .
C8 C9 C10 118.8(4) . .
C8 C9 H9 120.6 . .
C10 C9 H9 120.6 . .
C11 C10 C9 120.1(4) . .
C11 C10 H10 120.0 . .
C9 C10 H10 120.0 . .
C12 C11 C10 120.8(4) . .
C12 C11 H11 119.6 . .
C10 C11 H11 119.6 . .
C11 C12 C7 120.4(5) . .
C11 C12 H12 119.8 . .
C7 C12 H12 119.8 . .
C18 C13 C14 120.2(4) . .
C18 C13 As1 116.8(3) . .
C14 C13 As1 123.0(3) . .
C13 C14 C15 118.0(4) . .
C13 C14 C14 123.8(3) . 2_656
C15 C14 C14 118.1(3) . 2_656
C16 C15 C14 121.2(4) . .
C16 C15 H15 119.4 . .
C14 C15 H15 119.4 . .
C17 C16 C15 119.9(4) . .
C17 C16 H16 120.0 . .
C15 C16 H16 120.0 . .
C16 C17 C18 120.1(4) . .
C16 C17 H17 120.0 . .
C18 C17 H17 120.0 . .
C13 C18 C17 120.4(4) . .
C13 C18 H18 119.8 . .
C17 C18 H18 119.8 . .

loop_
_geom_bond_atom_site_label_1
_geom_bond_atom_site_label_2
_geom_bond_distance
_geom_bond_site_symmetry_2
Pt1 Cl1 2.3287(10) 2_656
Pt1 Cl1 2.3288(10) .
Pt1 As1 2.3386(5) 2_656
Pt1 As1 2.3386(5) .
As1 C8 1.922(4) .
As1 C1 1.927(4) .
As1 C13 1.964(4) .
C1 C2 1.373(5) .
C1 C6 1.402(6) .
C2 C3 1.381(6) .
C2 H2 0.9500 .
C3 C4 1.389(6) .
C3 H3 0.9500 .
C4 C5 1.371(6) .
C4 H4 0.9500 .
C5 C6 1.394(6) .
C5 H5 0.9500 .
C6 C7 1.486(6) .
C7 C12 1.381(6) .
C7 C8 1.398(6) .
C8 C9 1.387(6) .
C9 C10 1.396(6) .
C9 H9 0.9500 .
C10 C11 1.380(6) .
C10 H10 0.9500 .
C11 C12 1.369(6) .
C11 H11 0.9500 .
C12 H12 0.9500 .
C13 C18 1.388(5) .
C13 C14 1.390(5) .
C14 C15 1.402(6) .
C14 C14 1.491(8) 2_656
C15 C16 1.391(6) .
C15 H15 0.9500 .
C16 C17 1.354(6) .
C16 H16 0.9500 .
C17 C18 1.395(6) .
C17 H17 0.9500 .
C18 H18 0.9500 .
